data_7128744
loop_
_publ_author_name
'Chen, Song'
'Li, Ya-Nan'
'Xiang, Shao-Hua'
'Li, Shaoyu'
'Tan, Bin'

_publ_section_title
;
 Electrochemical phenothiazination of naphthylamines and its application
 in photocatalysis.
;
_journal_issue 68
_journal_name_full 'Chemical communications (Cambridge, England)'
_journal_page_first 8512
_journal_page_last 8515
_journal_paper_doi 10.1039/d1cc03276c
_journal_volume 57
_journal_year 2021
_chemical_formula_moiety 'C22 H16 N2 S'
_chemical_formula_sum 'C22 H16 N2 S'
_chemical_formula_weight 340.43
_space_group_crystal_system orthorhombic
_space_group_IT_number 33
_space_group_name_Hall 'P 2c -2n'
_space_group_name_H-M_alt 'P n a 21'
_atom_sites_solution_hydrogens mixed
_atom_sites_solution_primary dual
_audit_creation_date 2020-10-10
_audit_creation_method
;
Olex2 1.3
(compiled 2020.07.31 svn.rc2a77460 for OlexSys, GUI svn.r6145)
;
_audit_update_record
;
2021-04-13 deposited with the CCDC.	2021-07-29 downloaded from the CCDC.
;
_cell_angle_alpha 90
_cell_angle_beta 90
_cell_angle_gamma 90
_cell_formula_units_Z 8
_cell_length_a 13.9618(5)
_cell_length_b 8.6489(3)
_cell_length_c 26.7485(10)
_cell_measurement_reflns_used 9139
_cell_measurement_temperature 100
_cell_measurement_theta_max 27.57
_cell_measurement_theta_min 2.48
_cell_volume 3230.0(2)
_computing_cell_refinement 'SAINT V8.38A (Bruker, 2018)'
_computing_data_reduction 'SAINT V8.38A (Bruker, 2018)'
_computing_molecular_graphics 'Olex2 1.3 (Dolomanov et al., 2009)'
_computing_publication_material 'Olex2 1.3 (Dolomanov et al., 2009)'
_computing_structure_refinement 'SHELXL 2018/3 (Sheldrick, 2015)'
_computing_structure_solution 'SHELXT 2014/5 (Sheldrick, 2014)'
_diffrn_ambient_temperature 100
_diffrn_detector 'Bruker PHOTON 100 area detector'
_diffrn_detector_area_resol_mean 7.9
_diffrn_detector_type 'CMOS area detector'
_diffrn_measured_fraction_theta_full 1.000
_diffrn_measured_fraction_theta_max 0.998
_diffrn_measurement_device 'three-circle diffractometer'
_diffrn_measurement_device_type 'Bruker D8 VENTURE'
_diffrn_measurement_method '\w and \f scans'
_diffrn_radiation_monochromator 'mirror optics'
_diffrn_radiation_probe x-ray
_diffrn_radiation_type MoK\a
_diffrn_radiation_wavelength 0.71073
_diffrn_reflns_av_R_equivalents 0.0386
_diffrn_reflns_av_unetI/netI 0.0282
_diffrn_reflns_Laue_measured_fraction_full 1.000
_diffrn_reflns_Laue_measured_fraction_max 0.998
_diffrn_reflns_limit_h_max 18
_diffrn_reflns_limit_h_min -18
_diffrn_reflns_limit_k_max 11
_diffrn_reflns_limit_k_min -11
_diffrn_reflns_limit_l_max 34
_diffrn_reflns_limit_l_min -34
_diffrn_reflns_number 44238
_diffrn_reflns_point_group_measured_fraction_full 0.999
_diffrn_reflns_point_group_measured_fraction_max 0.997
_diffrn_reflns_theta_full 25.242
_diffrn_reflns_theta_max 27.535
_diffrn_reflns_theta_min 2.475
_diffrn_source 'microfocus sealed X-ray tube'
_diffrn_source_current 1.0
_diffrn_source_power 0.05
_diffrn_source_type 'Incoatec I\ms'
_diffrn_source_voltage 50.0
_diffrn_standards_number 0
_exptl_absorpt_coefficient_mu 0.207
_exptl_absorpt_correction_T_max 0.7456
_exptl_absorpt_correction_T_min 0.7118
_exptl_absorpt_correction_type multi-scan
_exptl_absorpt_process_details
;
SADABS-2016/2 (Bruker,2016/2) was used for absorption correction.
wR2(int) was 0.0894 before and 0.0578 after correction.
The Ratio of minimum to maximum transmission is 0.9547.
The \l/2 correction factor is Not present.
;
_exptl_crystal_colour colourless
_exptl_crystal_colour_primary colourless
_exptl_crystal_density_diffrn 1.400
_exptl_crystal_description block
_exptl_crystal_F_000 1424
_exptl_crystal_size_max 0.4
_exptl_crystal_size_mid 0.33
_exptl_crystal_size_min 0.26
_refine_diff_density_max 0.833
_refine_diff_density_min -0.257
_refine_diff_density_rms 0.060
_refine_ls_abs_structure_details
;
 Refined as an inversion twin.
;
_refine_ls_abs_structure_Flack 0.48(9)
_refine_ls_extinction_coef 0.0022(5)
_refine_ls_extinction_expression Fc^*^=kFc[1+0.001xFc^2^\l^3^/sin(2\q)]^-1/4^
_refine_ls_extinction_method 'SHELXL-2018/3 (Sheldrick 2018)'
_refine_ls_goodness_of_fit_ref 1.036
_refine_ls_hydrogen_treatment constr
_refine_ls_matrix_type full
_refine_ls_number_parameters 453
_refine_ls_number_reflns 7433
_refine_ls_number_restraints 1
_refine_ls_restrained_S_all 1.036
_refine_ls_R_factor_all 0.0479
_refine_ls_R_factor_gt 0.0424
_refine_ls_shift/su_max 0.000
_refine_ls_shift/su_mean 0.000
_refine_ls_structure_factor_coef Fsqd
_refine_ls_weighting_details 'w=1/[\s^2^(Fo^2^)+(0.0555P)^2^+2.9390P] where P=(Fo^2^+2Fc^2^)/3'
_refine_ls_weighting_scheme calc
_refine_ls_wR_factor_gt 0.1069
_refine_ls_wR_factor_ref 0.1111
_reflns_Friedel_coverage 0.955
_reflns_Friedel_fraction_full 0.999
_reflns_Friedel_fraction_max 0.995
_reflns_number_gt 6888
_reflns_number_total 7433
_reflns_threshold_expression 'I > 2\s(I)'
_cod_data_source_file d1cc03276c2.cif
_cod_data_source_block cxy1476
_cod_depositor_comments 'Adding full bibliography for 7128743--7128744.cif.'
_cod_database_code 7128744
_shelx_shelxl_version_number 2018/3
_shelx_space_group_comment
;
The symmetry employed for this shelxl refinement is uniquely defined
by the following loop, which should always be used as a source of
symmetry information in preference to the above space-group names.
They are only intended as comments.
;
_olex2_refinement_description
;
1. Twinned data refinement
 Scales: 0.52(9)
 0.48(9)
2. Fixed Uiso
 At 1.2 times of:
  All C(H) groups, All N(H,H) groups
3.a Riding coordinates:
 N2(H2A,H2B), N4(H4A,H4B)
3.b Aromatic/amide H refined with riding coordinates:
 C16(H16), C15(H15), C22(H22), C21(H21), C17(H17), C18(H18), C8(H8), C7(H7),
 C6(H6), C5(H5), C19(H19), C20(H20), C14(H14), C13(H13), C38(H38), C37(H37),
 C44(H44), C43(H43), C40(H40), C39(H39), C42(H42), C41(H41), C27(H27), C28(H28),
  C29(H29), C30(H30), C36(H36), C35(H35)
;
_olex2_submission_special_instructions 'No special instructions were received'

loop_
_space_group_symop_operation_xyz
'x, y, z'
'-x, -y, z+1/2'
'-x+1/2, y+1/2, z+1/2'
'x+1/2, -y+1/2, z'

loop_
_atom_site_label
_atom_site_type_symbol
_atom_site_fract_x
_atom_site_fract_y
_atom_site_fract_z
_atom_site_U_iso_or_equiv
_atom_site_adp_type
_atom_site_occupancy
_atom_site_site_symmetry_order
_atom_site_calc_flag
_atom_site_refinement_flags_posn
_atom_site_refinement_flags_adp
_atom_site_refinement_flags_occupancy
_atom_site_disorder_assembly
_atom_site_disorder_group
S1 S 0.72192(6) 0.54924(10) 0.69927(4) 0.01936(19) Uani 1 1 d . . . . .
N1 N 0.5876(2) 0.3586(3) 0.63185(11) 0.0192(6) Uani 1 1 d . . . . .
N2 N 0.3762(3) -0.0449(4) 0.50723(16) 0.0346(9) Uani 1 1 d . . . . .
H2A H 0.417034 -0.110054 0.492820 0.042 Uiso 1 1 d R U . . .
H2B H 0.334884 -0.099474 0.525290 0.042 Uiso 1 1 d R U . . .
C16 C 0.6203(3) 0.1887(5) 0.45087(16) 0.0314(9) Uani 1 1 d . . . . .
H16 H 0.641238 0.172883 0.417467 0.038 Uiso 1 1 calc R U . . .
C15 C 0.5422(3) 0.1154(5) 0.46805(15) 0.0272(8) Uani 1 1 d . . . . .
H15 H 0.508445 0.047338 0.446436 0.033 Uiso 1 1 calc R U . . .
C11 C 0.5089(2) 0.1368(4) 0.51745(13) 0.0151(6) Uani 1 1 d . . . . .
C10 C 0.5603(3) 0.2388(4) 0.55027(14) 0.0215(8) Uani 1 1 d . . . . .
C9 C 0.5277(3) 0.2662(4) 0.59899(14) 0.0204(7) Uani 1 1 d . . . . .
C2 C 0.5522(3) 0.5033(4) 0.64811(13) 0.0161(7) Uani 1 1 d . . . . .
C1 C 0.6035(2) 0.5953(4) 0.68172(12) 0.0138(6) Uani 1 1 d . . . . .
C22 C 0.5651(3) 0.7332(4) 0.69979(14) 0.0191(7) Uani 1 1 d . . . . .
H22 H 0.597962 0.789147 0.725077 0.023 Uiso 1 1 calc R U . . .
C21 C 0.4791(3) 0.7894(4) 0.68108(14) 0.0210(7) Uani 1 1 d . . . . .
H21 H 0.454075 0.885332 0.692451 0.025 Uiso 1 1 calc R U . . .
C12 C 0.4260(3) 0.0584(4) 0.53729(16) 0.0264(8) Uani 1 1 d . . . . .
C17 C 0.6714(3) 0.2899(4) 0.48293(15) 0.0249(8) Uani 1 1 d . . . . .
H17 H 0.726227 0.341654 0.470194 0.030 Uiso 1 1 calc R U . . .
C18 C 0.6451(3) 0.3160(4) 0.53125(14) 0.0210(7) Uani 1 1 d . . . . .
H18 H 0.681353 0.383185 0.552003 0.025 Uiso 1 1 calc R U . . .
C3 C 0.6567(2) 0.2737(4) 0.65961(12) 0.0143(6) Uani 1 1 d . . . . .
C8 C 0.6651(2) 0.1135(4) 0.65333(13) 0.0181(7) Uani 1 1 d . . . . .
H8 H 0.623321 0.061495 0.630928 0.022 Uiso 1 1 calc R U . . .
C7 C 0.7337(3) 0.0297(4) 0.67932(14) 0.0192(7) Uani 1 1 d . . . . .
H7 H 0.739306 -0.078372 0.673757 0.023 Uiso 1 1 calc R U . . .
C6 C 0.7938(2) 0.1011(4) 0.71313(13) 0.0203(7) Uani 1 1 d . . . . .
H6 H 0.840147 0.043017 0.731095 0.024 Uiso 1 1 calc R U . . .
C5 C 0.7852(3) 0.2602(4) 0.72046(13) 0.0190(7) Uani 1 1 d . . . . .
H5 H 0.825047 0.310386 0.744262 0.023 Uiso 1 1 calc R U . . .
C4 C 0.7193(2) 0.3460(4) 0.69335(12) 0.0144(6) Uani 1 1 d . . . . .
C19 C 0.4652(3) 0.5615(4) 0.62989(14) 0.0204(7) Uani 1 1 d . . . . .
H19 H 0.429453 0.502619 0.606418 0.025 Uiso 1 1 calc R U . . .
C20 C 0.4305(3) 0.7033(4) 0.64554(15) 0.0227(8) Uani 1 1 d . . . . .
H20 H 0.372531 0.742052 0.631749 0.027 Uiso 1 1 calc R U . . .
C14 C 0.4461(3) 0.1939(4) 0.61503(16) 0.0230(8) Uani 1 1 d . . . . .
H14 H 0.423741 0.215556 0.647844 0.028 Uiso 1 1 calc R U . . .
C13 C 0.3933(3) 0.0891(4) 0.58556(15) 0.0225(8) Uani 1 1 d . . . . .
H13 H 0.337092 0.040816 0.598159 0.027 Uiso 1 1 calc R U . . .
S2 S 0.04059(6) 1.07287(9) 0.31683(3) 0.01789(19) Uani 1 1 d . . . . .
N3 N 0.1726(2) 0.8518(3) 0.37261(10) 0.0153(6) Uani 1 1 d . . . . .
N4 N 0.3753(2) 0.4533(4) 0.50327(13) 0.0239(7) Uani 1 1 d . . . . .
H4A H 0.334851 0.392389 0.519385 0.029 Uiso 1 1 d R U . . .
H4B H 0.415451 0.395399 0.485795 0.029 Uiso 1 1 d R U . . .
C38 C 0.1314(3) 0.7001(4) 0.55522(14) 0.0230(8) Uani 1 1 d . . . . .
H38 H 0.111250 0.691473 0.589026 0.028 Uiso 1 1 calc R U . . .
C37 C 0.2109(3) 0.6214(4) 0.53921(13) 0.0193(7) Uani 1 1 d . . . . .
H37 H 0.244847 0.557174 0.561940 0.023 Uiso 1 1 calc R U . . .
C33 C 0.2430(2) 0.6347(4) 0.48918(12) 0.0142(6) Uani 1 1 d . . . . .
C32 C 0.1920(3) 0.7327(4) 0.45575(13) 0.0151(7) Uani 1 1 d . . . . .
C31 C 0.2260(3) 0.7514(4) 0.40583(12) 0.0155(7) Uani 1 1 d . . . . .
C24 C 0.2130(2) 0.9965(4) 0.36001(12) 0.0139(6) Uani 1 1 d . . . . .
C23 C 0.1626(2) 1.1030(4) 0.33026(12) 0.0145(6) Uani 1 1 d . . . . .
C44 C 0.2047(2) 1.2395(4) 0.31440(13) 0.0163(6) Uani 1 1 d . . . . .
H44 H 0.171556 1.305221 0.291810 0.020 Uiso 1 1 calc R U . . .
C43 C 0.2954(3) 1.2806(4) 0.33142(14) 0.0195(7) Uani 1 1 d . . . . .
H43 H 0.324269 1.374712 0.320960 0.023 Uiso 1 1 calc R U . . .
C40 C 0.1088(3) 0.8114(4) 0.47324(13) 0.0175(7) Uani 1 1 d . . . . .
H40 H 0.073704 0.876237 0.451182 0.021 Uiso 1 1 calc R U . . .
C39 C 0.0794(3) 0.7940(4) 0.52170(14) 0.0205(7) Uani 1 1 d . . . . .
H39 H 0.023265 0.845623 0.532905 0.025 Uiso 1 1 calc R U . . .
C25 C 0.1018(2) 0.7814(4) 0.34212(12) 0.0138(6) Uani 1 1 d . . . . .
C26 C 0.0400(2) 0.8696(4) 0.31282(13) 0.0140(6) Uani 1 1 d . . . . .
C42 C 0.3428(3) 1.1822(4) 0.36383(14) 0.0204(7) Uani 1 1 d . . . . .
H42 H 0.402985 1.212176 0.377282 0.024 Uiso 1 1 calc R U . . .
C41 C 0.3038(3) 1.0406(4) 0.37696(14) 0.0188(7) Uani 1 1 d . . . . .
H41 H 0.339175 0.972435 0.397795 0.023 Uiso 1 1 calc R U . . .
C27 C -0.0270(2) 0.8000(4) 0.28141(13) 0.0175(7) Uani 1 1 d . . . . .
H27 H -0.066066 0.862292 0.260460 0.021 Uiso 1 1 calc R U . . .
C28 C -0.0370(3) 0.6401(5) 0.28051(14) 0.0216(7) Uani 1 1 d . . . . .
H28 H -0.083723 0.592650 0.259716 0.026 Uiso 1 1 calc R U . . .
C29 C 0.0224(3) 0.5510(4) 0.31057(14) 0.0207(7) Uani 1 1 d . . . . .
H29 H 0.015522 0.441710 0.310702 0.025 Uiso 1 1 calc R U . . .
C30 C 0.0918(2) 0.6195(4) 0.34044(14) 0.0186(7) Uani 1 1 d . . . . .
H30 H 0.133029 0.556387 0.359980 0.022 Uiso 1 1 calc R U . . .
C36 C 0.3065(3) 0.6756(4) 0.39061(13) 0.0185(7) Uani 1 1 d . . . . .
H36 H 0.329058 0.690708 0.357456 0.022 Uiso 1 1 calc R U . . .
C35 C 0.3573(2) 0.5757(4) 0.42253(14) 0.0178(7) Uani 1 1 d . . . . .
H35 H 0.413269 0.524680 0.410913 0.021 Uiso 1 1 calc R U . . .
C34 C 0.3253(3) 0.5516(4) 0.47111(14) 0.0180(7) Uani 1 1 d . . . . .

loop_
_atom_site_aniso_label
_atom_site_aniso_U_11
_atom_site_aniso_U_22
_atom_site_aniso_U_33
_atom_site_aniso_U_23
_atom_site_aniso_U_13
_atom_site_aniso_U_12
S1 0.0165(4) 0.0177(4) 0.0239(4) -0.0061(4) -0.0039(3) -0.0030(3)
N1 0.0227(15) 0.0168(14) 0.0180(14) -0.0064(11) -0.0088(12) 0.0039(12)
N2 0.0323(19) 0.0260(17) 0.046(2) -0.0002(17) -0.0111(17) -0.0060(15)
C16 0.045(3) 0.027(2) 0.0227(19) 0.0034(15) 0.0037(18) 0.0101(18)
C15 0.033(2) 0.027(2) 0.0217(19) -0.0017(16) -0.0066(16) 0.0065(17)
C11 0.0157(15) 0.0112(14) 0.0185(16) -0.0028(13) -0.0054(13) 0.0044(12)
C10 0.0290(19) 0.0135(16) 0.0219(18) -0.0026(14) -0.0105(16) 0.0080(14)
C9 0.0202(18) 0.0185(17) 0.0224(18) -0.0009(14) -0.0017(15) 0.0015(14)
C2 0.0196(16) 0.0126(15) 0.0160(15) -0.0003(13) -0.0005(13) 0.0000(13)
C1 0.0168(15) 0.0140(15) 0.0106(14) 0.0005(12) 0.0023(12) -0.0011(12)
C22 0.0274(17) 0.0151(15) 0.0147(15) -0.0024(14) 0.0050(15) -0.0022(13)
C21 0.0280(19) 0.0126(16) 0.0223(17) -0.0004(13) 0.0061(15) 0.0016(14)
C12 0.027(2) 0.0181(19) 0.034(2) 0.0007(16) -0.0091(17) 0.0026(15)
C17 0.034(2) 0.0181(18) 0.0227(18) 0.0065(14) -0.0030(16) 0.0011(16)
C18 0.0195(17) 0.0244(19) 0.0192(17) 0.0054(14) 0.0009(14) 0.0073(14)
C3 0.0160(16) 0.0166(16) 0.0103(14) -0.0003(12) -0.0001(12) 0.0005(13)
C8 0.0171(16) 0.0188(17) 0.0186(17) -0.0034(14) -0.0050(13) 0.0010(14)
C7 0.0185(16) 0.0170(16) 0.0221(17) 0.0029(14) 0.0012(14) 0.0025(13)
C6 0.0178(16) 0.0256(17) 0.0176(17) 0.0036(13) -0.0019(13) 0.0040(14)
C5 0.0164(16) 0.0261(18) 0.0144(15) 0.0001(14) -0.0026(13) -0.0026(14)
C4 0.0145(14) 0.0177(15) 0.0110(15) -0.0020(12) 0.0020(12) -0.0015(12)
C19 0.0214(18) 0.0166(17) 0.0232(18) 0.0025(14) -0.0057(14) -0.0036(14)
C20 0.0214(18) 0.0156(17) 0.031(2) 0.0066(15) 0.0011(15) 0.0028(14)
C14 0.0159(16) 0.0214(18) 0.032(2) 0.0070(16) 0.0008(15) 0.0010(14)
C13 0.0199(17) 0.0224(18) 0.0253(18) 0.0007(14) -0.0030(14) 0.0049(15)
S2 0.0138(4) 0.0150(4) 0.0248(4) 0.0023(4) -0.0016(3) 0.0025(3)
N3 0.0177(14) 0.0146(13) 0.0135(13) 0.0046(11) -0.0039(11) -0.0008(11)
N4 0.0241(16) 0.0175(14) 0.0300(17) 0.0037(13) -0.0063(13) 0.0015(13)
C38 0.030(2) 0.0200(18) 0.0186(18) 0.0031(14) 0.0045(15) -0.0018(15)
C37 0.0268(18) 0.0145(16) 0.0165(17) 0.0032(13) -0.0033(14) -0.0030(14)
C33 0.0165(15) 0.0100(14) 0.0161(15) 0.0028(12) -0.0041(13) -0.0052(13)
C32 0.0156(16) 0.0121(15) 0.0174(17) 0.0009(12) -0.0024(13) -0.0020(13)
C31 0.0165(16) 0.0158(16) 0.0141(15) 0.0030(13) -0.0034(13) 0.0011(13)
C24 0.0187(16) 0.0141(15) 0.0088(13) -0.0016(12) -0.0004(12) 0.0007(13)
C23 0.0157(15) 0.0151(15) 0.0128(15) -0.0011(12) -0.0005(12) 0.0014(13)
C44 0.0195(16) 0.0134(14) 0.0159(15) 0.0021(13) 0.0014(14) 0.0035(12)
C43 0.0200(17) 0.0129(15) 0.0257(19) 0.0002(13) 0.0042(14) -0.0036(13)
C40 0.0165(16) 0.0157(17) 0.0203(17) 0.0009(13) -0.0017(13) -0.0007(13)
C39 0.0232(18) 0.0177(17) 0.0206(17) 0.0001(14) 0.0029(14) 0.0008(14)
C25 0.0121(14) 0.0179(16) 0.0114(14) 0.0023(12) 0.0012(12) -0.0022(12)
C26 0.0112(13) 0.0160(14) 0.0147(15) 0.0025(13) 0.0020(12) -0.0005(12)
C42 0.0182(17) 0.0201(17) 0.0228(18) -0.0010(15) -0.0014(14) -0.0030(14)
C41 0.0202(17) 0.0169(16) 0.0193(16) 0.0011(13) -0.0034(14) -0.0011(14)
C27 0.0142(16) 0.0231(18) 0.0152(15) 0.0013(13) -0.0023(13) 0.0007(13)
C28 0.0152(16) 0.027(2) 0.0224(17) -0.0013(15) -0.0017(14) -0.0037(14)
C29 0.0206(17) 0.0145(16) 0.027(2) -0.0012(15) 0.0006(15) -0.0041(13)
C30 0.0178(16) 0.0176(17) 0.0206(16) 0.0038(14) -0.0026(14) 0.0009(13)
C36 0.0180(17) 0.0204(17) 0.0170(16) -0.0020(14) 0.0005(13) -0.0017(14)
C35 0.0132(15) 0.0179(16) 0.0223(17) -0.0025(13) -0.0014(14) 0.0015(13)
C34 0.0191(17) 0.0135(16) 0.0213(17) 0.0003(13) -0.0069(14) -0.0019(13)

loop_
_atom_type_symbol
_atom_type_description
_atom_type_scat_dispersion_real
_atom_type_scat_dispersion_imag
_atom_type_scat_source
C C 0.0033 0.0016 'International Tables Vol C Tables 4.2.6.8 and 6.1.1.4'
H H 0.0000 0.0000 'International Tables Vol C Tables 4.2.6.8 and 6.1.1.4'
N N 0.0061 0.0033 'International Tables Vol C Tables 4.2.6.8 and 6.1.1.4'
S S 0.1246 0.1234 'International Tables Vol C Tables 4.2.6.8 and 6.1.1.4'

loop_
_geom_angle_atom_site_label_1
_geom_angle_atom_site_label_2
_geom_angle_atom_site_label_3
_geom_angle
_geom_angle_site_symmetry_1
_geom_angle_site_symmetry_3
_geom_angle_publ_flag
C1 S1 C4 100.43(16) . . ?
C2 N1 C9 118.1(3) . . ?
C2 N1 C3 122.3(3) . . ?
C3 N1 C9 115.0(3) . . ?
H2A N2 H2B 108.4 . . ?
C12 N2 H2A 109.7 . . ?
C12 N2 H2B 110.6 . . ?
C15 C16 H16 120.2 . . ?
C15 C16 C17 119.6(4) . . ?
C17 C16 H16 120.2 . . ?
C16 C15 H15 119.2 . . ?
C16 C15 C11 121.7(4) . . ?
C11 C15 H15 119.2 . . ?
C15 C11 C10 119.2(3) . . ?
C15 C11 C12 123.1(3) . . ?
C10 C11 C12 117.7(3) . . ?
C11 C10 C18 118.4(3) . . ?
C9 C10 C11 120.7(4) . . ?
C9 C10 C18 120.9(3) . . ?
C10 C9 N1 118.0(3) . . ?
C14 C9 N1 122.7(4) . . ?
C14 C9 C10 119.0(4) . . ?
C1 C2 N1 121.5(3) . . ?
C1 C2 C19 117.6(3) . . ?
C19 C2 N1 120.9(3) . . ?
C2 C1 S1 121.5(3) . . ?
C22 C1 S1 117.5(3) . . ?
C22 C1 C2 120.8(3) . . ?
C1 C22 H22 119.8 . . ?
C21 C22 C1 120.5(3) . . ?
C21 C22 H22 119.8 . . ?
C22 C21 H21 120.6 . . ?
C20 C21 C22 118.9(3) . . ?
C20 C21 H21 120.6 . . ?
N2 C12 C11 119.4(4) . . ?
N2 C12 C13 119.6(4) . . ?
C13 C12 C11 120.9(3) . . ?
C16 C17 H17 118.6 . . ?
C18 C17 C16 122.7(4) . . ?
C18 C17 H17 118.6 . . ?
C10 C18 H18 120.8 . . ?
C17 C18 C10 118.4(4) . . ?
C17 C18 H18 120.8 . . ?
C8 C3 N1 120.4(3) . . ?
C8 C3 C4 117.7(3) . . ?
C4 C3 N1 121.9(3) . . ?
C3 C8 H8 119.5 . . ?
C7 C8 C3 121.0(3) . . ?
C7 C8 H8 119.5 . . ?
C8 C7 H7 119.5 . . ?
C6 C7 C8 120.9(3) . . ?
C6 C7 H7 119.5 . . ?
C7 C6 H6 120.6 . . ?
C7 C6 C5 118.8(3) . . ?
C5 C6 H6 120.6 . . ?
C6 C5 H5 119.6 . . ?
C4 C5 C6 120.7(3) . . ?
C4 C5 H5 119.6 . . ?
C3 C4 S1 121.0(3) . . ?
C5 C4 S1 118.1(3) . . ?
C5 C4 C3 120.8(3) . . ?
C2 C19 H19 119.4 . . ?
C20 C19 C2 121.1(3) . . ?
C20 C19 H19 119.4 . . ?
C21 C20 H20 119.6 . . ?
C19 C20 C21 120.8(4) . . ?
C19 C20 H20 119.6 . . ?
C9 C14 H14 118.2 . . ?
C9 C14 C13 123.6(4) . . ?
C13 C14 H14 118.2 . . ?
C12 C13 C14 117.9(4) . . ?
C12 C13 H13 121.0 . . ?
C14 C13 H13 121.0 . . ?
C23 S2 C26 99.48(16) . . ?
C24 N3 C31 118.1(3) . . ?
C24 N3 C25 121.4(3) . . ?
C25 N3 C31 117.0(3) . . ?
H4A N4 H4B 108.9 . . ?
C34 N4 H4A 110.1 . . ?
C34 N4 H4B 109.6 . . ?
C37 C38 H38 119.9 . . ?
C37 C38 C39 120.3(3) . . ?
C39 C38 H38 119.9 . . ?
C38 C37 H37 119.6 . . ?
C38 C37 C33 120.7(3) . . ?
C33 C37 H37 119.6 . . ?
C37 C33 C32 119.0(3) . . ?
C37 C33 C34 122.0(3) . . ?
C32 C33 C34 119.1(3) . . ?
C33 C32 C31 119.3(3) . . ?
C33 C32 C40 119.1(3) . . ?
C40 C32 C31 121.6(3) . . ?
C32 C31 N3 118.1(3) . . ?
C36 C31 N3 122.0(3) . . ?
C36 C31 C32 119.9(3) . . ?
C23 C24 N3 121.0(3) . . ?
C41 C24 N3 121.7(3) . . ?
C41 C24 C23 117.3(3) . . ?
C24 C23 S2 120.2(3) . . ?
C44 C23 S2 118.3(3) . . ?
C44 C23 C24 121.3(3) . . ?
C23 C44 H44 119.9 . . ?
C23 C44 C43 120.3(3) . . ?
C43 C44 H44 119.9 . . ?
C44 C43 H43 120.6 . . ?
C42 C43 C44 118.9(3) . . ?
C42 C43 H43 120.6 . . ?
C32 C40 H40 119.9 . . ?
C39 C40 C32 120.2(3) . . ?
C39 C40 H40 119.9 . . ?
C38 C39 H39 119.6 . . ?
C40 C39 C38 120.7(3) . . ?
C40 C39 H39 119.6 . . ?
C26 C25 N3 121.3(3) . . ?
C26 C25 C30 117.7(3) . . ?
C30 C25 N3 121.0(3) . . ?
C25 C26 S2 120.6(3) . . ?
C25 C26 C27 121.2(3) . . ?
C27 C26 S2 118.1(3) . . ?
C43 C42 H42 119.5 . . ?
C43 C42 C41 121.0(3) . . ?
C41 C42 H42 119.5 . . ?
C24 C41 H41 119.5 . . ?
C42 C41 C24 121.0(3) . . ?
C42 C41 H41 119.5 . . ?
C26 C27 H27 119.7 . . ?
C28 C27 C26 120.5(3) . . ?
C28 C27 H27 119.7 . . ?
C27 C28 H28 120.6 . . ?
C29 C28 C27 118.8(3) . . ?
C29 C28 H28 120.6 . . ?
C28 C29 H29 119.6 . . ?
C30 C29 C28 120.9(3) . . ?
C30 C29 H29 119.6 . . ?
C25 C30 H30 119.6 . . ?
C29 C30 C25 120.8(3) . . ?
C29 C30 H30 119.6 . . ?
C31 C36 H36 119.0 . . ?
C31 C36 C35 122.0(3) . . ?
C35 C36 H36 119.0 . . ?
C36 C35 H35 120.1 . . ?
C34 C35 C36 119.9(3) . . ?
C34 C35 H35 120.1 . . ?
N4 C34 C33 119.8(3) . . ?
C35 C34 N4 120.4(3) . . ?
C35 C34 C33 119.7(3) . . ?

loop_
_geom_bond_atom_site_label_1
_geom_bond_atom_site_label_2
_geom_bond_distance
_geom_bond_site_symmetry_2
_geom_bond_publ_flag
S1 C1 1.764(3) . ?
S1 C4 1.766(3) . ?
N1 C9 1.453(5) . ?
N1 C2 1.415(4) . ?
N1 C3 1.421(4) . ?
N2 H2A 0.8891 . ?
N2 H2B 0.8884 . ?
N2 C12 1.388(5) . ?
C16 H16 0.9500 . ?
C16 C15 1.343(6) . ?
C16 C17 1.417(6) . ?
C15 H15 0.9500 . ?
C15 C11 1.413(5) . ?
C11 C10 1.436(5) . ?
C11 C12 1.443(5) . ?
C10 C9 1.400(5) . ?
C10 C18 1.451(6) . ?
C9 C14 1.369(5) . ?
C2 C1 1.397(5) . ?
C2 C19 1.403(5) . ?
C1 C22 1.395(5) . ?
C22 H22 0.9500 . ?
C22 C21 1.388(5) . ?
C21 H21 0.9500 . ?
C21 C20 1.386(5) . ?
C12 C13 1.395(6) . ?
C17 H17 0.9500 . ?
C17 C18 1.363(6) . ?
C18 H18 0.9500 . ?
C3 C8 1.400(5) . ?
C3 C4 1.403(5) . ?
C8 H8 0.9500 . ?
C8 C7 1.387(5) . ?
C7 H7 0.9500 . ?
C7 C6 1.380(5) . ?
C6 H6 0.9500 . ?
C6 C5 1.395(5) . ?
C5 H5 0.9500 . ?
C5 C4 1.387(5) . ?
C19 H19 0.9500 . ?
C19 C20 1.383(5) . ?
C20 H20 0.9500 . ?
C14 H14 0.9500 . ?
C14 C13 1.410(5) . ?
C13 H13 0.9500 . ?
S2 C23 1.760(3) . ?
S2 C26 1.761(3) . ?
N3 C31 1.449(4) . ?
N3 C24 1.414(4) . ?
N3 C25 1.418(4) . ?
N4 H4A 0.8848 . ?
N4 H4B 0.8852 . ?
N4 C34 1.397(5) . ?
C38 H38 0.9500 . ?
C38 C37 1.371(5) . ?
C38 C39 1.411(5) . ?
C37 H37 0.9500 . ?
C37 C33 1.416(5) . ?
C33 C32 1.423(5) . ?
C33 C34 1.439(5) . ?
C32 C31 1.426(5) . ?
C32 C40 1.425(5) . ?
C31 C36 1.365(5) . ?
C24 C23 1.406(5) . ?
C24 C41 1.399(5) . ?
C23 C44 1.385(5) . ?
C44 H44 0.9500 . ?
C44 C43 1.392(5) . ?
C43 H43 0.9500 . ?
C43 C42 1.383(5) . ?
C40 H40 0.9500 . ?
C40 C39 1.368(5) . ?
C39 H39 0.9500 . ?
C25 C26 1.393(4) . ?
C25 C30 1.408(5) . ?
C26 C27 1.394(5) . ?
C42 H42 0.9500 . ?
C42 C41 1.386(5) . ?
C41 H41 0.9500 . ?
C27 H27 0.9500 . ?
C27 C28 1.390(5) . ?
C28 H28 0.9500 . ?
C28 C29 1.389(5) . ?
C29 H29 0.9500 . ?
C29 C30 1.388(5) . ?
C30 H30 0.9500 . ?
C36 H36 0.9500 . ?
C36 C35 1.406(5) . ?
C35 H35 0.9500 . ?
C35 C34 1.390(5) . ?

loop_
_geom_torsion_atom_site_label_1
_geom_torsion_atom_site_label_2
_geom_torsion_atom_site_label_3
_geom_torsion_atom_site_label_4
_geom_torsion
_geom_torsion_site_symmetry_1
_geom_torsion_site_symmetry_2
_geom_torsion_site_symmetry_3
_geom_torsion_site_symmetry_4
_geom_torsion_publ_flag
S1 C1 C22 C21 169.2(3) . . . . ?
N1 C9 C14 C13 -172.1(3) . . . . ?
N1 C2 C1 S1 8.7(5) . . . . ?
N1 C2 C1 C22 -176.0(3) . . . . ?
N1 C2 C19 C20 -179.7(3) . . . . ?
N1 C3 C8 C7 178.5(3) . . . . ?
N1 C3 C4 S1 -5.2(5) . . . . ?
N1 C3 C4 C5 179.2(3) . . . . ?
N2 C12 C13 C14 179.6(3) . . . . ?
C16 C15 C11 C10 -0.4(6) . . . . ?
C16 C15 C11 C12 -179.1(4) . . . . ?
C16 C17 C18 C10 -1.1(6) . . . . ?
C15 C16 C17 C18 0.5(6) . . . . ?
C15 C11 C10 C9 178.2(3) . . . . ?
C15 C11 C10 C18 -0.1(5) . . . . ?
C15 C11 C12 N2 0.7(5) . . . . ?
C15 C11 C12 C13 -176.9(4) . . . . ?
C11 C10 C9 N1 174.2(3) . . . . ?
C11 C10 C9 C14 0.1(5) . . . . ?
C11 C10 C18 C17 0.9(5) . . . . ?
C11 C12 C13 C14 -2.8(5) . . . . ?
C10 C11 C12 N2 -178.0(3) . . . . ?
C10 C11 C12 C13 4.4(5) . . . . ?
C10 C9 C14 C13 1.7(6) . . . . ?
C9 N1 C2 C1 176.7(3) . . . . ?
C9 N1 C2 C19 -5.0(5) . . . . ?
C9 N1 C3 C8 1.7(5) . . . . ?
C9 N1 C3 C4 -179.3(3) . . . . ?
C9 C10 C18 C17 -177.4(3) . . . . ?
C9 C14 C13 C12 -0.4(6) . . . . ?
C2 N1 C9 C10 114.9(4) . . . . ?
C2 N1 C9 C14 -71.2(5) . . . . ?
C2 N1 C3 C8 157.1(3) . . . . ?
C2 N1 C3 C4 -23.9(5) . . . . ?
C2 C1 C22 C21 -6.2(5) . . . . ?
C2 C19 C20 C21 -2.3(6) . . . . ?
C1 S1 C4 C3 27.6(3) . . . . ?
C1 S1 C4 C5 -156.7(3) . . . . ?
C1 C2 C19 C20 -1.4(5) . . . . ?
C1 C22 C21 C20 2.4(5) . . . . ?
C22 C21 C20 C19 1.9(5) . . . . ?
C12 C11 C10 C9 -3.1(5) . . . . ?
C12 C11 C10 C18 178.6(3) . . . . ?
C17 C16 C15 C11 0.3(6) . . . . ?
C18 C10 C9 N1 -7.5(5) . . . . ?
C18 C10 C9 C14 178.4(3) . . . . ?
C3 N1 C9 C10 -88.6(4) . . . . ?
C3 N1 C9 C14 85.3(4) . . . . ?
C3 N1 C2 C1 22.1(5) . . . . ?
C3 N1 C2 C19 -159.7(3) . . . . ?
C3 C8 C7 C6 1.8(5) . . . . ?
C8 C3 C4 S1 173.8(3) . . . . ?
C8 C3 C4 C5 -1.8(5) . . . . ?
C8 C7 C6 C5 -0.7(5) . . . . ?
C7 C6 C5 C4 -1.6(5) . . . . ?
C6 C5 C4 S1 -172.8(3) . . . . ?
C6 C5 C4 C3 2.9(5) . . . . ?
C4 S1 C1 C2 -29.5(3) . . . . ?
C4 S1 C1 C22 155.1(3) . . . . ?
C4 C3 C8 C7 -0.5(5) . . . . ?
C19 C2 C1 S1 -169.6(3) . . . . ?
C19 C2 C1 C22 5.6(5) . . . . ?
S2 C23 C44 C43 168.8(3) . . . . ?
S2 C26 C27 C28 -173.6(3) . . . . ?
N3 C31 C36 C35 -178.7(3) . . . . ?
N3 C24 C23 S2 10.8(4) . . . . ?
N3 C24 C23 C44 -174.7(3) . . . . ?
N3 C24 C41 C42 179.3(3) . . . . ?
N3 C25 C26 S2 -5.7(4) . . . . ?
N3 C25 C26 C27 177.5(3) . . . . ?
N3 C25 C30 C29 180.0(3) . . . . ?
C38 C37 C33 C32 0.7(5) . . . . ?
C38 C37 C33 C34 -179.0(3) . . . . ?
C37 C38 C39 C40 -1.9(6) . . . . ?
C37 C33 C32 C31 177.6(3) . . . . ?
C37 C33 C32 C40 -1.6(5) . . . . ?
C37 C33 C34 N4 0.6(5) . . . . ?
C37 C33 C34 C35 -176.2(3) . . . . ?
C33 C32 C31 N3 179.9(3) . . . . ?
C33 C32 C31 C36 0.1(5) . . . . ?
C33 C32 C40 C39 0.7(5) . . . . ?
C32 C33 C34 N4 -179.1(3) . . . . ?
C32 C33 C34 C35 4.1(5) . . . . ?
C32 C31 C36 C35 1.2(5) . . . . ?
C32 C40 C39 C38 1.0(5) . . . . ?
C31 N3 C24 C23 -176.3(3) . . . . ?
C31 N3 C24 C41 2.8(5) . . . . ?
C31 N3 C25 C26 173.3(3) . . . . ?
C31 N3 C25 C30 -6.8(5) . . . . ?
C31 C32 C40 C39 -178.4(3) . . . . ?
C31 C36 C35 C34 0.2(5) . . . . ?
C24 N3 C31 C32 107.5(4) . . . . ?
C24 N3 C31 C36 -72.6(4) . . . . ?
C24 N3 C25 C26 -28.2(5) . . . . ?
C24 N3 C25 C30 151.7(3) . . . . ?
C24 C23 C44 C43 -5.9(5) . . . . ?
C23 S2 C26 C25 32.4(3) . . . . ?
C23 S2 C26 C27 -150.7(3) . . . . ?
C23 C24 C41 C42 -1.5(5) . . . . ?
C23 C44 C43 C42 0.8(5) . . . . ?
C44 C43 C42 C41 3.9(5) . . . . ?
C43 C42 C41 C24 -3.5(6) . . . . ?
C40 C32 C31 N3 -0.9(5) . . . . ?
C40 C32 C31 C36 179.2(3) . . . . ?
C39 C38 C37 C33 1.0(5) . . . . ?
C25 N3 C31 C32 -93.2(4) . . . . ?
C25 N3 C31 C36 86.7(4) . . . . ?
C25 N3 C24 C23 25.4(5) . . . . ?
C25 N3 C24 C41 -155.5(3) . . . . ?
C25 C26 C27 C28 3.3(5) . . . . ?
C26 S2 C23 C24 -34.8(3) . . . . ?
C26 S2 C23 C44 150.5(3) . . . . ?
C26 C25 C30 C29 -0.1(5) . . . . ?
C26 C27 C28 C29 -1.5(5) . . . . ?
C41 C24 C23 S2 -168.5(3) . . . . ?
C41 C24 C23 C44 6.1(5) . . . . ?
C27 C28 C29 C30 -1.0(5) . . . . ?
C28 C29 C30 C25 1.9(6) . . . . ?
C30 C25 C26 S2 174.4(3) . . . . ?
C30 C25 C26 C27 -2.4(5) . . . . ?
C36 C35 C34 N4 -179.7(3) . . . . ?
C36 C35 C34 C33 -2.9(5) . . . . ?
C34 C33 C32 C31 -2.7(5) . . . . ?
C34 C33 C32 C40 178.2(3) . . . . ?

loop_
_twin_individual_id
_twin_individual_mass_fraction_refined
1 0.52(9)
2 0.48(9)
